data_7228945
loop_
_publ_author_name
'Ma, Shuang-Jiang'
'Yu, Jie'
'Fan, Hua-Fang'
'Li, Zi-Han'
'Zhang, An-Ling'
'Zhang, Qiang'

_publ_section_title
;
 Exploring sesquiterpene alkaloid-like scaffolds
 via&#x00A0;Beckmann-transannular remodelling of beta-caryophyllene
;
_journal_issue 64
_journal_name_full 'RSC Adv.'
_journal_page_first 40510
_journal_paper_doi 10.1039/C7RA08196K
_journal_volume 7
_journal_year 2017
_chemical_absolute_configuration syn
_chemical_formula_moiety 'C14 H23 N O2'
_chemical_formula_sum 'C14 H23 N O2'
_chemical_formula_weight 237.33
_chemical_name_systematic MSJ42-11
_space_group_crystal_system orthorhombic
_space_group_IT_number 19
_space_group_name_Hall 'P 2ac 2ab'
_space_group_name_H-M_alt 'P 21 21 21'
_symmetry_space_group_name_Hall 'P 2ac 2ab'
_symmetry_space_group_name_H-M 'P 21 21 21'
_atom_sites_solution_hydrogens geom
_atom_sites_solution_primary dual
_audit_creation_date 2017-05-29
_audit_creation_method
;
Olex2 1.2
(compiled 2016.11.30 svn.r3356 for OlexSys, GUI svn.r5269)
;
_audit_update_record
;
2017-05-29 deposited with the CCDC.
2017-08-18 downloaded from the CCDC.
;
_cell_angle_alpha 90
_cell_angle_beta 90
_cell_angle_gamma 90
_cell_formula_units_Z 4
_cell_length_a 8.1257(8)
_cell_length_b 10.3350(10)
_cell_length_c 16.0543(15)
_cell_measurement_reflns_used 4310
_cell_measurement_temperature 293
_cell_measurement_theta_max 68.445
_cell_measurement_theta_min 6.104
_cell_volume 1348.2(2)
_computing_cell_refinement 'SAINT v8.34A (Bruker, 2013)'
_computing_data_reduction 'SAINT v8.34A (Bruker, 2013)'
_computing_molecular_graphics 'Olex2 (Dolomanov et al., 2009)'
_computing_publication_material 'Olex2 (Dolomanov et al., 2009)'
_computing_structure_refinement 'ShelXL (Sheldrick, 2015)'
_computing_structure_solution 'ShelXT (Sheldrick, 2015)'
_diffrn_ambient_temperature 296.15
_diffrn_measured_fraction_theta_full 0.992
_diffrn_measured_fraction_theta_max 0.988
_diffrn_measurement_device_type 'CCD area detector'
_diffrn_radiation_type CuK\a
_diffrn_radiation_wavelength 1.54184
_diffrn_reflns_av_R_equivalents 0.0533
_diffrn_reflns_av_unetI/netI 0.0338
_diffrn_reflns_Laue_measured_fraction_full 0.992
_diffrn_reflns_Laue_measured_fraction_max 0.988
_diffrn_reflns_limit_h_max 6
_diffrn_reflns_limit_h_min -9
_diffrn_reflns_limit_k_max 12
_diffrn_reflns_limit_k_min -12
_diffrn_reflns_limit_l_max 15
_diffrn_reflns_limit_l_min -19
_diffrn_reflns_number 5708
_diffrn_reflns_point_group_measured_fraction_full 0.970
_diffrn_reflns_point_group_measured_fraction_max 0.963
_diffrn_reflns_theta_full 67.684
_diffrn_reflns_theta_max 68.445
_diffrn_reflns_theta_min 6.104
_exptl_absorpt_coefficient_mu 0.610
_exptl_absorpt_correction_T_max 0.7531
_exptl_absorpt_correction_T_min 0.6301
_exptl_absorpt_correction_type multi-scan
_exptl_absorpt_process_details
;
SADABS-2014/5 (Bruker,2014/5) was used for absorption correction.
wR2(int) was 0.0495 before and 0.0358 after correction.
The Ratio of minimum to maximum transmission is 0.8367.
The \l/2 correction factor is 0.00150.
;
_exptl_crystal_colour 'clear light colourless'
_exptl_crystal_colour_lustre clear
_exptl_crystal_colour_modifier light
_exptl_crystal_colour_primary colourless
_exptl_crystal_density_diffrn 1.169
_exptl_crystal_description block
_exptl_crystal_F_000 520
_exptl_crystal_preparation 'in MeOH-water'
_exptl_crystal_recrystallization_method -
_exptl_crystal_size_max 0.3
_exptl_crystal_size_mid 0.25
_exptl_crystal_size_min 0.2
_refine_diff_density_max 0.198
_refine_diff_density_min -0.132
_refine_diff_density_rms 0.034
_refine_ls_abs_structure_details
;
 Flack x determined using 906 quotients [(I+)-(I-)]/[(I+)+(I-)]
 (Parsons, Flack and Wagner, Acta Cryst. B69 (2013) 249-259).
;
_refine_ls_abs_structure_Flack -0.1(2)
_refine_ls_extinction_coef 0.021(3)
_refine_ls_extinction_expression Fc^*^=kFc[1+0.001xFc^2^\l^3^/sin(2\q)]^-1/4^
_refine_ls_extinction_method 'SHELXL-2016/6 (Sheldrick 2016)'
_refine_ls_goodness_of_fit_ref 1.083
_refine_ls_hydrogen_treatment constr
_refine_ls_matrix_type full
_refine_ls_number_parameters 159
_refine_ls_number_reflns 2387
_refine_ls_number_restraints 0
_refine_ls_restrained_S_all 1.083
_refine_ls_R_factor_all 0.0422
_refine_ls_R_factor_gt 0.0412
_refine_ls_shift/su_max 0.000
_refine_ls_shift/su_mean 0.000
_refine_ls_structure_factor_coef Fsqd
_refine_ls_weighting_details 'w=1/[\s^2^(Fo^2^)+(0.0739P)^2^+0.1500P] where P=(Fo^2^+2Fc^2^)/3'
_refine_ls_weighting_scheme calc
_refine_ls_wR_factor_gt 0.1187
_refine_ls_wR_factor_ref 0.1199
_reflns_Friedel_coverage 0.672
_reflns_Friedel_fraction_full 0.940
_reflns_Friedel_fraction_max 0.928
_reflns_number_gt 2304
_reflns_number_total 2387
_reflns_threshold_expression 'I > 2\s(I)'
_cod_data_source_file c7ra08196k2.cif
_cod_data_source_block cu_20161118_0m
_cod_database_code 7228945
_shelx_space_group_comment
;
The symmetry employed for this shelxl refinement is uniquely defined
by the following loop, which should always be used as a source of
symmetry information in preference to the above space-group names.
They are only intended as comments.
;
_olex2_refinement_description
;
1. Fixed Uiso
 At 1.2 times of:
  All C(H) groups, All C(H,H) groups
 At 1.5 times of:
  All C(H,H,H) groups, All O(H) groups
2.a Ternary CH refined with riding coordinates:
 C004(H004), C007(H007), C008(H008)
2.b Secondary CH2 refined with riding coordinates:
 C00A(H00A,H00B), C00C(H00F,H00G), C00E(H00H,H00I), C00H(H00P,H00Q), C009(H00R,
 H00S)
2.c Idealised Me refined as rotating group:
 C00B(H00C,H00D,H00E), C00F(H00J,H00K,H00L), C00G(H00M,H00N,H00O)
2.d Idealised tetrahedral OH refined as rotating group:
 O001(H001)
;
_shelx_shelxl_version_number 2016/6
_olex2_exptl_crystal_mounting_method -
_olex2_submission_original_sample_id MSJ42-11
_olex2_submission_special_instructions 'No special instructions were received'

loop_
_space_group_symop_operation_xyz
'x, y, z'
'-x+1/2, -y, z+1/2'
'-x, y+1/2, -z+1/2'
'x+1/2, -y+1/2, -z'

loop_
_atom_site_label
_atom_site_type_symbol
_atom_site_fract_x
_atom_site_fract_y
_atom_site_fract_z
_atom_site_U_iso_or_equiv
_atom_site_adp_type
_atom_site_occupancy
_atom_site_site_symmetry_order
_atom_site_calc_flag
_atom_site_refinement_flags_posn
O001 O 1.0704(2) 0.15557(17) 0.35198(15) 0.0593(5) Uani 1 1 d .
H001 H 1.165018 0.180634 0.344659 0.089 Uiso 1 1 calc GR
O002 O 0.3868(2) 0.2549(2) 0.32555(16) 0.0704(6) Uani 1 1 d .
N003 N 0.6504(2) 0.28233(18) 0.36772(12) 0.0397(4) Uani 1 1 d .
C00A C 1.0352(3) 0.3751(2) 0.3954(2) 0.0521(6) Uani 1 1 d .
H00A H 1.051136 0.344844 0.452036 0.062 Uiso 1 1 calc R
H00B H 1.143432 0.392397 0.372522 0.062 Uiso 1 1 calc R
C00B C 0.9372(4) 0.2988(3) 0.25437(17) 0.0650(8) Uani 1 1 d .
H00C H 1.042805 0.314270 0.229526 0.098 Uiso 1 1 calc GR
H00D H 0.871181 0.375570 0.250316 0.098 Uiso 1 1 calc GR
H00E H 0.883344 0.229094 0.225703 0.098 Uiso 1 1 calc GR
C00C C 0.9429(3) 0.5035(2) 0.39978(19) 0.0515(6) Uani 1 1 d .
H00F H 1.001645 0.562673 0.436022 0.062 Uiso 1 1 calc R
H00G H 0.937768 0.541797 0.344691 0.062 Uiso 1 1 calc R
C00D C 0.9595(3) 0.2631(2) 0.34515(15) 0.0422(5) Uani 1 1 d .
C00E C 0.5709(3) 0.0704(3) 0.34732(19) 0.0565(7) Uani 1 1 d .
H00H H 0.536933 0.026534 0.296741 0.068 Uiso 1 1 calc R
H00I H 0.521369 0.027152 0.394722 0.068 Uiso 1 1 calc R
C00F C 0.6560(4) 0.7073(3) 0.3909(2) 0.0637(8) Uani 1 1 d .
H00J H 0.753337 0.756434 0.403215 0.096 Uiso 1 1 calc GR
H00K H 0.560890 0.761509 0.397154 0.096 Uiso 1 1 calc GR
H00L H 0.661615 0.675878 0.334726 0.096 Uiso 1 1 calc GR
C00G C 0.6370(5) 0.6389(3) 0.54017(19) 0.0707(9) Uani 1 1 d .
H00M H 0.626707 0.565635 0.576529 0.106 Uiso 1 1 calc GR
H00N H 0.543941 0.694995 0.547453 0.106 Uiso 1 1 calc GR
H00O H 0.736125 0.685226 0.553268 0.106 Uiso 1 1 calc GR
C00H C 0.7558(3) 0.0719(3) 0.3548(2) 0.0635(8) Uani 1 1 d .
H00P H 0.806714 0.054454 0.301345 0.076 Uiso 1 1 calc R
H00Q H 0.792534 0.007136 0.394454 0.076 Uiso 1 1 calc R
C004 C 0.7709(3) 0.4835(2) 0.43250(13) 0.0379(5) Uani 1 1 d .
H004 H 0.778471 0.429071 0.482349 0.045 Uiso 1 1 calc R
C005 C 0.6438(3) 0.5931(2) 0.45078(16) 0.0471(6) Uani 1 1 d .
C006 C 0.5222(3) 0.2110(3) 0.34497(16) 0.0470(6) Uani 1 1 d .
C007 C 0.6444(3) 0.4226(2) 0.37452(14) 0.0390(5) Uani 1 1 d .
H007 H 0.654971 0.460841 0.318926 0.047 Uiso 1 1 calc R
C008 C 0.8004(3) 0.2091(2) 0.38548(14) 0.0394(5) Uani 1 1 d .
H008 H 0.815991 0.206103 0.445976 0.047 Uiso 1 1 calc R
C009 C 0.5096(3) 0.4942(2) 0.42307(19) 0.0538(6) Uani 1 1 d .
H00R H 0.462744 0.444525 0.468518 0.065 Uiso 1 1 calc R
H00S H 0.424214 0.531123 0.388182 0.065 Uiso 1 1 calc R

loop_
_atom_site_aniso_label
_atom_site_aniso_U_11
_atom_site_aniso_U_22
_atom_site_aniso_U_33
_atom_site_aniso_U_23
_atom_site_aniso_U_13
_atom_site_aniso_U_12
O001 0.0341(8) 0.0387(9) 0.1049(14) -0.0001(10) 0.0015(9) 0.0081(7)
O002 0.0297(9) 0.0696(13) 0.1119(17) -0.0174(12) -0.0129(9) 0.0015(9)
N003 0.0289(9) 0.0354(9) 0.0547(10) -0.0044(8) -0.0025(7) 0.0011(7)
C00A 0.0305(11) 0.0403(12) 0.0854(16) -0.0043(12) 0.0024(11) -0.0036(9)
C00B 0.076(2) 0.0629(17) 0.0562(14) -0.0017(13) 0.0191(14) 0.0180(15)
C00C 0.0390(12) 0.0347(11) 0.0808(16) -0.0049(12) 0.0084(12) -0.0056(10)
C00D 0.0332(10) 0.0334(10) 0.0601(13) -0.0008(10) 0.0055(9) 0.0064(9)
C00E 0.0441(13) 0.0437(13) 0.0818(17) -0.0144(13) -0.0022(12) -0.0091(11)
C00F 0.0644(17) 0.0380(12) 0.0888(19) 0.0111(13) 0.0125(15) 0.0057(12)
C00G 0.085(2) 0.0505(15) 0.0761(18) -0.0137(14) 0.0262(16) 0.0042(16)
C00H 0.0423(14) 0.0325(12) 0.116(2) -0.0084(15) -0.0092(14) -0.0020(10)
C004 0.0374(11) 0.0299(10) 0.0462(10) 0.0000(8) 0.0048(9) -0.0012(9)
C005 0.0445(13) 0.0321(10) 0.0646(14) 0.0001(10) 0.0137(10) 0.0014(10)
C006 0.0300(11) 0.0505(13) 0.0605(13) -0.0110(11) 0.0022(9) -0.0013(9)
C007 0.0330(11) 0.0343(10) 0.0496(11) 0.0023(9) 0.0005(8) 0.0026(9)
C008 0.0320(10) 0.0303(10) 0.0559(11) 0.0024(9) -0.0036(8) -0.0004(8)
C009 0.0370(12) 0.0399(12) 0.0845(17) -0.0026(13) 0.0104(11) 0.0037(10)

loop_
_atom_type_symbol
_atom_type_description
_atom_type_scat_dispersion_real
_atom_type_scat_dispersion_imag
_atom_type_scat_source
C C 0.0181 0.0091 'International Tables Vol C Tables 4.2.6.8 and 6.1.1.4'
H H 0.0000 0.0000 'International Tables Vol C Tables 4.2.6.8 and 6.1.1.4'
N N 0.0311 0.0180 'International Tables Vol C Tables 4.2.6.8 and 6.1.1.4'
O O 0.0492 0.0322 'International Tables Vol C Tables 4.2.6.8 and 6.1.1.4'

loop_
_geom_angle_atom_site_label_1
_geom_angle_atom_site_label_2
_geom_angle_atom_site_label_3
_geom_angle
C00D O001 H001 109.5
C006 N003 C007 123.2(2)
C006 N003 C008 114.83(19)
C007 N003 C008 121.94(17)
H00A C00A H00B 107.0
C00C C00A H00A 107.6
C00C C00A H00B 107.6
C00C C00A C00D 118.8(2)
C00D C00A H00A 107.6
C00D C00A H00B 107.6
H00C C00B H00D 109.5
H00C C00B H00E 109.5
H00D C00B H00E 109.5
C00D C00B H00C 109.5
C00D C00B H00D 109.5
C00D C00B H00E 109.5
C00A C00C H00F 109.5
C00A C00C H00G 109.5
H00F C00C H00G 108.1
C004 C00C C00A 110.64(19)
C004 C00C H00F 109.5
C004 C00C H00G 109.5
O001 C00D C00A 106.94(18)
O001 C00D C00B 109.7(2)
O001 C00D C008 102.29(17)
C00A C00D C008 112.66(19)
C00B C00D C00A 111.7(2)
C00B C00D C008 112.9(2)
H00H C00E H00I 108.9
C00H C00E H00H 110.8
C00H C00E H00I 110.8
C006 C00E H00H 110.8
C006 C00E H00I 110.8
C006 C00E C00H 104.7(2)
H00J C00F H00K 109.5
H00J C00F H00L 109.5
H00K C00F H00L 109.5
C005 C00F H00J 109.5
C005 C00F H00K 109.5
C005 C00F H00L 109.5
H00M C00G H00N 109.5
H00M C00G H00O 109.5
H00N C00G H00O 109.5
C005 C00G H00M 109.5
C005 C00G H00N 109.5
C005 C00G H00O 109.5
C00E C00H H00P 110.6
C00E C00H H00Q 110.6
C00E C00H C008 105.6(2)
H00P C00H H00Q 108.8
C008 C00H H00P 110.6
C008 C00H H00Q 110.6
C00C C004 H004 107.7
C00C C004 C005 125.39(19)
C00C C004 C007 118.0(2)
C005 C004 H004 107.7
C007 C004 H004 107.7
C007 C004 C005 88.20(17)
C00F C005 C004 113.6(2)
C00F C005 C009 111.9(2)
C00G C005 C00F 111.0(2)
C00G C005 C004 115.5(2)
C00G C005 C009 116.8(2)
C009 C005 C004 86.15(17)
O002 C006 N003 124.5(2)
O002 C006 C00E 126.6(2)
N003 C006 C00E 108.8(2)
N003 C007 C004 115.79(18)
N003 C007 H007 109.3
N003 C007 C009 122.9(2)
C004 C007 H007 109.3
C004 C007 C009 88.39(18)
C009 C007 H007 109.3
N003 C008 C00D 115.28(17)
N003 C008 C00H 102.58(18)
N003 C008 H008 108.5
C00D C008 H008 108.5
C00H C008 C00D 113.2(2)
C00H C008 H008 108.5
C005 C009 H00R 114.0
C005 C009 H00S 114.0
C007 C009 C005 87.83(18)
C007 C009 H00R 114.0
C007 C009 H00S 114.0
H00R C009 H00S 111.2

loop_
_geom_bond_atom_site_label_1
_geom_bond_atom_site_label_2
_geom_bond_distance
O001 H001 0.8200
O001 C00D 1.435(3)
O002 C006 1.230(3)
N003 C006 1.327(3)
N003 C007 1.455(3)
N003 C008 1.463(3)
C00A H00A 0.9700
C00A H00B 0.9700
C00A C00C 1.526(3)
C00A C00D 1.539(3)
C00B H00C 0.9600
C00B H00D 0.9600
C00B H00E 0.9600
C00B C00D 1.514(4)
C00C H00F 0.9700
C00C H00G 0.9700
C00C C004 1.507(3)
C00D C008 1.550(3)
C00E H00H 0.9700
C00E H00I 0.9700
C00E C00H 1.508(4)
C00E C006 1.506(4)
C00F H00J 0.9600
C00F H00K 0.9600
C00F H00L 0.9600
C00F C005 1.525(3)
C00G H00M 0.9600
C00G H00N 0.9600
C00G H00O 0.9600
C00G C005 1.512(4)
C00H H00P 0.9700
C00H H00Q 0.9700
C00H C008 1.544(3)
C004 H004 0.9800
C004 C005 1.561(3)
C004 C007 1.523(3)
C005 C009 1.560(4)
C007 H007 0.9800
C007 C009 1.534(3)
C008 H008 0.9800
C009 H00R 0.9700
C009 H00S 0.9700

loop_
_geom_torsion_atom_site_label_1
_geom_torsion_atom_site_label_2
_geom_torsion_atom_site_label_3
_geom_torsion_atom_site_label_4
_geom_torsion
O001 C00D C008 N003 -163.70(18)
O001 C00D C008 C00H -46.0(3)
N003 C007 C009 C005 143.2(2)
C00A C00C C004 C005 176.0(2)
C00A C00C C004 C007 -74.5(3)
C00A C00D C008 N003 81.8(2)
C00A C00D C008 C00H -160.5(2)
C00B C00D C008 N003 -45.9(3)
C00B C00D C008 C00H 71.8(3)
C00C C00A C00D O001 -179.7(2)
C00C C00A C00D C00B 60.2(3)
C00C C00A C00D C008 -68.1(3)
C00C C004 C005 C00F 34.2(3)
C00C C004 C005 C00G -95.7(3)
C00C C004 C005 C009 146.4(2)
C00C C004 C007 N003 81.0(3)
C00C C004 C007 C009 -152.9(2)
C00D C00A C00C C004 55.8(3)
C00E C00H C008 N003 -16.9(3)
C00E C00H C008 C00D -141.8(2)
C00F C005 C009 C007 91.3(2)
C00G C005 C009 C007 -139.3(2)
C00H C00E C006 O002 167.1(3)
C00H C00E C006 N003 -13.0(3)
C004 C005 C009 C007 -22.63(17)
C004 C007 C009 C005 23.18(17)
C005 C004 C007 N003 -149.28(19)
C005 C004 C007 C009 -23.16(17)
C006 N003 C007 C004 156.2(2)
C006 N003 C007 C009 50.2(3)
C006 N003 C008 C00D 133.1(2)
C006 N003 C008 C00H 9.6(3)
C006 C00E C00H C008 18.3(3)
C007 N003 C006 O002 1.7(4)
C007 N003 C006 C00E -178.2(2)
C007 N003 C008 C00D -46.8(3)
C007 N003 C008 C00H -170.2(2)
C007 C004 C005 C00F -89.4(2)
C007 C004 C005 C00G 140.7(2)
C007 C004 C005 C009 22.80(17)
C008 N003 C006 O002 -178.2(2)
C008 N003 C006 C00E 2.0(3)
C008 N003 C007 C004 -24.0(3)
C008 N003 C007 C009 -130.0(2)
